data_4519356
loop_
_publ_author_name
'Murugan, Sivan Perumal'
'Zhong, Hong-Jie'
'Wu, Chih-Yu'
'Pan, Hao-Wei'
'Chen, Chinpiao'
'Lee, Gene-Hsian'

_publ_section_title
;
 Camphorsulfonic Acid-Mediated One-Pot Tandem Consecutive via the Ugi
 Four-Component Reaction for the Synthesis of Functionalized Indole and
 2-Quinolone Derivatives by Switching Solvents.
;
_journal_issue 7
_journal_name_full 'ACS omega'
_journal_page_first 5713
_journal_page_last 5729
_journal_paper_doi 10.1021/acsomega.1c05460
_journal_volume 7
_journal_year 2022
_chemical_formula_sum 'C26 H21 N O4'
_chemical_formula_weight 411.44
_space_group_crystal_system monoclinic
_space_group_IT_number 14
_space_group_name_Hall '-P 2ybc'
_space_group_name_H-M_alt 'P 1 21/c 1'
_atom_sites_solution_hydrogens geom
_audit_creation_method SHELXL-2018/3
_cell_angle_alpha 90
_cell_angle_beta 93.4435(5)
_cell_angle_gamma 90
_cell_formula_units_Z 4
_cell_length_a 8.79610(10)
_cell_length_b 16.2533(3)
_cell_length_c 14.8259(2)
_cell_measurement_reflns_used 17979
_cell_measurement_temperature 200(2)
_cell_measurement_theta_max 75.00
_cell_measurement_theta_min 4.04
_cell_volume 2115.77(5)
_computing_cell_refinement 'Bruker SAINT'
_computing_data_collection 'Bruker APEX3'
_computing_data_reduction 'Bruker SAINT'
_computing_molecular_graphics 'Bruker SHELXTL'
_computing_publication_material 'Bruker SHELXTL'
_computing_structure_refinement 'SHELXL-2018/3 (Sheldrick, 2018)'
_computing_structure_solution 'SHELXT (Sheldrick 2014)'
_diffrn_ambient_temperature 200(2)
_diffrn_measured_fraction_theta_full 0.999
_diffrn_measured_fraction_theta_max 1.000
_diffrn_measurement_device_type 'Bruker D8 VENTURE'
_diffrn_measurement_method '\f and \w scans'
_diffrn_radiation_type CuK\a
_diffrn_radiation_wavelength 1.54178
_diffrn_reflns_av_R_equivalents 0.0289
_diffrn_reflns_av_unetI/netI 0.0256
_diffrn_reflns_Laue_measured_fraction_full 0.999
_diffrn_reflns_Laue_measured_fraction_max 1.000
_diffrn_reflns_limit_h_max 11
_diffrn_reflns_limit_h_min -11
_diffrn_reflns_limit_k_max 20
_diffrn_reflns_limit_k_min -20
_diffrn_reflns_limit_l_max 18
_diffrn_reflns_limit_l_min -18
_diffrn_reflns_number 15294
_diffrn_reflns_point_group_measured_fraction_full 0.999
_diffrn_reflns_point_group_measured_fraction_max 1.000
_diffrn_reflns_theta_full 67.679
_diffrn_reflns_theta_max 74.980
_diffrn_reflns_theta_min 4.040
_exptl_absorpt_coefficient_mu 0.707
_exptl_absorpt_correction_T_max 0.9288
_exptl_absorpt_correction_T_min 0.7807
_exptl_absorpt_correction_type multi-scan
_exptl_absorpt_process_details 'Bruker SADABS'
_exptl_crystal_colour colourless
_exptl_crystal_density_diffrn 1.292
_exptl_crystal_description block
_exptl_crystal_F_000 864
_exptl_crystal_size_max 0.125
_exptl_crystal_size_mid 0.102
_exptl_crystal_size_min 0.095
_refine_diff_density_max 0.234
_refine_diff_density_min -0.212
_refine_diff_density_rms 0.042
_refine_ls_extinction_method none
_refine_ls_goodness_of_fit_ref 1.025
_refine_ls_hydrogen_treatment constr
_refine_ls_matrix_type full
_refine_ls_number_parameters 282
_refine_ls_number_reflns 4344
_refine_ls_number_restraints 0
_refine_ls_restrained_S_all 1.025
_refine_ls_R_factor_all 0.0472
_refine_ls_R_factor_gt 0.0422
_refine_ls_shift/su_max 0.001
_refine_ls_shift/su_mean 0.000
_refine_ls_structure_factor_coef Fsqd
_refine_ls_weighting_details 'w=1/[\s^2^(Fo^2^)+(0.0644P)^2^+0.6504P] where P=(Fo^2^+2Fc^2^)/3'
_refine_ls_weighting_scheme calc
_refine_ls_wR_factor_gt 0.1130
_refine_ls_wR_factor_ref 0.1198
_reflns_Friedel_coverage 0.000
_reflns_number_gt 3835
_reflns_number_total 4344
_reflns_threshold_expression 'I > 2\s(I)'
_cod_data_source_file ao1c05460_si_001.cif
_cod_data_source_block ic20371
_cod_original_sg_symbol_H-M 'P 21/c'
_cod_database_code 4519356
_shelx_shelxl_version_number 2018/3
_shelx_space_group_comment
; 
The symmetry employed for this shelxl refinement is uniquely defined 
by the following loop, which should always be used as a source of 
symmetry information in preference to the above space-group names. 
They are only intended as comments. 
;
_shelx_estimated_absorpt_t_min 0.917
_shelx_estimated_absorpt_t_max 0.936

loop_
_space_group_symop_operation_xyz
'x, y, z'
'-x, y+1/2, -z+1/2'
'-x, -y, -z'
'x, -y-1/2, z-1/2'

loop_
_atom_site_label
_atom_site_type_symbol
_atom_site_fract_x
_atom_site_fract_y
_atom_site_fract_z
_atom_site_U_iso_or_equiv
_atom_site_adp_type
_atom_site_occupancy
_atom_site_site_symmetry_order
_atom_site_calc_flag
_atom_site_refinement_flags_posn
_atom_site_refinement_flags_adp
_atom_site_refinement_flags_occupancy
_atom_site_disorder_assembly
_atom_site_disorder_group
O1 O 0.48465(10) 0.16539(5) 0.20123(6) 0.0336(2) Uani 1 1 d . . . . .
O2 O 0.13341(11) 0.26277(7) 0.19010(7) 0.0463(3) Uani 1 1 d . . . . .
O3 O 0.78924(13) 0.06851(6) 0.17968(7) 0.0446(3) Uani 1 1 d . . . . .
O4 O 0.71540(12) 0.16586(6) 0.07900(6) 0.0402(2) Uani 1 1 d . . . . .
N1 N 0.65406(11) 0.27049(6) 0.21565(7) 0.0255(2) Uani 1 1 d . . . . .
C1 C 0.50943(13) 0.23981(7) 0.19685(8) 0.0260(2) Uani 1 1 d . . . . .
C2 C 0.39056(13) 0.29876(7) 0.17089(7) 0.0262(2) Uani 1 1 d . . . . .
C3 C 0.41355(13) 0.38108(7) 0.17354(8) 0.0274(2) Uani 1 1 d . . . . .
C4 C 0.56314(13) 0.41132(7) 0.20441(8) 0.0276(2) Uani 1 1 d . . . . .
C5 C 0.59272(15) 0.49567(8) 0.21541(10) 0.0374(3) Uani 1 1 d . . . . .
H5 H 0.512915 0.534139 0.202911 0.045 Uiso 1 1 calc R U . . .
C6 C 0.73524(17) 0.52371(8) 0.24397(12) 0.0444(3) Uani 1 1 d . . . . .
H6 H 0.753147 0.581028 0.251338 0.053 Uiso 1 1 calc R U . . .
C7 C 0.85310(15) 0.46778(9) 0.26202(11) 0.0401(3) Uani 1 1 d . . . . .
H7 H 0.951930 0.487318 0.280414 0.048 Uiso 1 1 calc R U . . .
C8 C 0.82783(14) 0.38421(8) 0.25348(9) 0.0327(3) Uani 1 1 d . . . . .
H8 H 0.908424 0.346520 0.267338 0.039 Uiso 1 1 calc R U . . .
C9 C 0.68320(13) 0.35505(7) 0.22435(8) 0.0258(2) Uani 1 1 d . . . . .
C10 C 0.24057(13) 0.25857(8) 0.14239(8) 0.0299(3) Uani 1 1 d . . . . .
C11 C 0.23064(14) 0.21355(8) 0.05504(8) 0.0305(3) Uani 1 1 d . . . . .
C12 C 0.11797(18) 0.15531(11) 0.03815(11) 0.0493(4) Uani 1 1 d . . . . .
H12 H 0.047239 0.144038 0.082522 0.059 Uiso 1 1 calc R U . . .
C13 C 0.1080(2) 0.11340(12) -0.04319(12) 0.0578(5) Uani 1 1 d . . . . .
H13 H 0.031689 0.072556 -0.053653 0.069 Uiso 1 1 calc R U . . .
C14 C 0.2061(2) 0.12998(11) -0.10844(10) 0.0501(4) Uani 1 1 d . . . . .
H14 H 0.196012 0.102467 -0.165023 0.060 Uiso 1 1 calc R U . . .
C15 C 0.3191(2) 0.18649(16) -0.09178(12) 0.0729(7) Uani 1 1 d . . . . .
H15 H 0.389124 0.197434 -0.136614 0.087 Uiso 1 1 calc R U . . .
C16 C 0.3325(2) 0.22806(13) -0.01011(11) 0.0584(5) Uani 1 1 d . . . . .
H16 H 0.412388 0.266762 0.000992 0.070 Uiso 1 1 calc R U . . .
C17 C 0.29029(16) 0.44113(9) 0.14371(10) 0.0396(3) Uani 1 1 d . . . . .
H17A H 0.195974 0.411096 0.127489 0.059 Uiso 1 1 calc R U . . .
H17B H 0.321579 0.471943 0.091118 0.059 Uiso 1 1 calc R U . . .
H17C H 0.273068 0.479439 0.193112 0.059 Uiso 1 1 calc R U . . .
C18 C 0.77803(13) 0.21025(7) 0.22855(8) 0.0277(3) Uani 1 1 d . . . . .
H18 H 0.872908 0.239287 0.212463 0.033 Uiso 1 1 calc R U . . .
C19 C 0.80733(14) 0.18062(7) 0.32510(9) 0.0305(3) Uani 1 1 d . . . . .
C20 C 0.69549(17) 0.17785(10) 0.38657(10) 0.0417(3) Uani 1 1 d . . . . .
H20 H 0.595566 0.196522 0.369404 0.050 Uiso 1 1 calc R U . . .
C21 C 0.7283(2) 0.14786(11) 0.47351(10) 0.0517(4) Uani 1 1 d . . . . .
H21 H 0.650868 0.146577 0.515489 0.062 Uiso 1 1 calc R U . . .
C22 C 0.8720(2) 0.12013(11) 0.49892(11) 0.0541(4) Uani 1 1 d . . . . .
H22 H 0.893939 0.099500 0.558226 0.065 Uiso 1 1 calc R U . . .
C23 C 0.9839(2) 0.12236(13) 0.43809(13) 0.0605(5) Uani 1 1 d . . . . .
H23 H 1.083108 0.102582 0.455203 0.073 Uiso 1 1 calc R U . . .
C24 C 0.95249(17) 0.15339(11) 0.35185(12) 0.0489(4) Uani 1 1 d . . . . .
H24 H 1.031120 0.156004 0.310732 0.059 Uiso 1 1 calc R U . . .
C25 C 0.75635(14) 0.13848(8) 0.16171(9) 0.0319(3) Uani 1 1 d . . . . .
C26 C 0.6866(3) 0.10312(13) 0.01097(12) 0.0647(5) Uani 1 1 d . . . . .
H26A H 0.771792 0.064201 0.012863 0.097 Uiso 1 1 calc R U . . .
H26B H 0.675853 0.128866 -0.048846 0.097 Uiso 1 1 calc R U . . .
H26C H 0.592490 0.073762 0.022780 0.097 Uiso 1 1 calc R U . . .

loop_
_atom_site_aniso_label
_atom_site_aniso_U_11
_atom_site_aniso_U_22
_atom_site_aniso_U_33
_atom_site_aniso_U_23
_atom_site_aniso_U_13
_atom_site_aniso_U_12
O1 0.0321(4) 0.0256(4) 0.0429(5) 0.0024(4) 0.0001(4) -0.0052(3)
O2 0.0283(5) 0.0658(7) 0.0455(6) -0.0171(5) 0.0091(4) -0.0082(4)
O3 0.0574(6) 0.0283(5) 0.0471(6) -0.0035(4) -0.0040(5) 0.0107(4)
O4 0.0508(6) 0.0385(5) 0.0317(5) -0.0010(4) 0.0045(4) 0.0072(4)
N1 0.0228(5) 0.0222(5) 0.0314(5) 0.0010(4) 0.0019(4) 0.0006(4)
C1 0.0266(6) 0.0259(6) 0.0258(5) -0.0007(4) 0.0034(4) -0.0023(4)
C2 0.0241(5) 0.0307(6) 0.0237(5) -0.0017(4) 0.0016(4) -0.0008(4)
C3 0.0273(6) 0.0297(6) 0.0252(5) -0.0019(4) 0.0012(4) 0.0026(5)
C4 0.0287(6) 0.0252(6) 0.0288(6) -0.0021(4) 0.0016(4) 0.0014(5)
C5 0.0344(7) 0.0257(6) 0.0517(8) -0.0042(5) -0.0012(6) 0.0039(5)
C6 0.0412(7) 0.0241(6) 0.0672(10) -0.0086(6) -0.0017(7) -0.0031(5)
C7 0.0304(6) 0.0323(7) 0.0570(8) -0.0073(6) -0.0035(6) -0.0053(5)
C8 0.0270(6) 0.0290(6) 0.0416(7) -0.0027(5) -0.0014(5) -0.0002(5)
C9 0.0269(6) 0.0236(6) 0.0268(5) -0.0020(4) 0.0026(4) -0.0011(4)
C10 0.0250(6) 0.0334(6) 0.0312(6) 0.0000(5) 0.0012(5) -0.0004(5)
C11 0.0274(6) 0.0334(6) 0.0302(6) 0.0000(5) -0.0020(4) -0.0013(5)
C12 0.0436(8) 0.0608(10) 0.0444(8) -0.0137(7) 0.0100(6) -0.0200(7)
C13 0.0598(10) 0.0601(10) 0.0536(9) -0.0193(8) 0.0035(8) -0.0265(8)
C14 0.0553(9) 0.0591(10) 0.0356(7) -0.0143(7) -0.0016(6) -0.0088(7)
C15 0.0735(12) 0.1112(17) 0.0357(8) -0.0218(9) 0.0182(8) -0.0458(12)
C16 0.0583(10) 0.0840(13) 0.0336(7) -0.0126(8) 0.0094(7) -0.0401(9)
C17 0.0331(7) 0.0351(7) 0.0494(8) 0.0004(6) -0.0084(6) 0.0060(5)
C18 0.0237(5) 0.0229(5) 0.0365(6) 0.0007(5) 0.0024(4) 0.0015(4)
C19 0.0312(6) 0.0244(6) 0.0355(6) -0.0026(5) -0.0027(5) 0.0012(5)
C20 0.0428(7) 0.0474(8) 0.0348(7) 0.0000(6) 0.0024(6) 0.0143(6)
C21 0.0651(10) 0.0569(10) 0.0335(7) 0.0004(6) 0.0060(7) 0.0161(8)
C22 0.0721(11) 0.0530(9) 0.0351(7) 0.0011(6) -0.0134(7) 0.0105(8)
C23 0.0491(9) 0.0724(12) 0.0576(10) 0.0107(9) -0.0169(8) 0.0129(8)
C24 0.0342(7) 0.0599(10) 0.0520(9) 0.0085(7) -0.0030(6) 0.0063(7)
C25 0.0317(6) 0.0288(6) 0.0353(6) -0.0007(5) 0.0038(5) 0.0042(5)
C26 0.0891(14) 0.0633(11) 0.0405(8) -0.0181(8) -0.0055(9) 0.0178(10)

loop_
_atom_type_symbol
_atom_type_description
_atom_type_scat_dispersion_real
_atom_type_scat_dispersion_imag
_atom_type_scat_source
C C 0.0181 0.0091 'International Tables Vol C Tables 4.2.6.8 and 6.1.1.4'
H H 0.0000 0.0000 'International Tables Vol C Tables 4.2.6.8 and 6.1.1.4'
N N 0.0311 0.0180 'International Tables Vol C Tables 4.2.6.8 and 6.1.1.4'
O O 0.0492 0.0322 'International Tables Vol C Tables 4.2.6.8 and 6.1.1.4'

loop_
_geom_angle_atom_site_label_1
_geom_angle_atom_site_label_2
_geom_angle_atom_site_label_3
_geom_angle
_geom_angle_site_symmetry_1
_geom_angle_site_symmetry_3
_geom_angle_publ_flag
C25 O4 C26 115.62(12) . . ?
C1 N1 C9 122.28(10) . . ?
C1 N1 C18 116.98(9) . . ?
C9 N1 C18 120.72(9) . . ?
O1 C1 N1 120.56(11) . . ?
O1 C1 C2 122.34(11) . . ?
N1 C1 C2 117.10(10) . . ?
C3 C2 C1 122.71(11) . . ?
C3 C2 C10 124.22(11) . . ?
C1 C2 C10 113.06(10) . . ?
C2 C3 C4 118.33(11) . . ?
C2 C3 C17 121.92(11) . . ?
C4 C3 C17 119.74(11) . . ?
C5 C4 C9 118.45(11) . . ?
C5 C4 C3 121.69(11) . . ?
C9 C4 C3 119.85(11) . . ?
C6 C5 C4 121.23(12) . . ?
C5 C6 C7 119.78(12) . . ?
C8 C7 C6 120.70(12) . . ?
C7 C8 C9 119.94(12) . . ?
C8 C9 N1 121.15(11) . . ?
C8 C9 C4 119.88(11) . . ?
N1 C9 C4 118.96(10) . . ?
O2 C10 C11 121.92(11) . . ?
O2 C10 C2 120.57(11) . . ?
C11 C10 C2 117.51(10) . . ?
C16 C11 C12 118.68(13) . . ?
C16 C11 C10 121.37(12) . . ?
C12 C11 C10 119.95(12) . . ?
C11 C12 C13 120.16(14) . . ?
C14 C13 C12 120.82(15) . . ?
C13 C14 C15 119.36(14) . . ?
C14 C15 C16 120.63(15) . . ?
C11 C16 C15 120.30(14) . . ?
N1 C18 C19 114.63(10) . . ?
N1 C18 C25 111.09(10) . . ?
C19 C18 C25 112.04(10) . . ?
C20 C19 C24 118.75(13) . . ?
C20 C19 C18 123.05(11) . . ?
C24 C19 C18 118.19(12) . . ?
C19 C20 C21 120.41(14) . . ?
C22 C21 C20 120.35(16) . . ?
C21 C22 C23 119.67(15) . . ?
C22 C23 C24 120.23(16) . . ?
C23 C24 C19 120.59(15) . . ?
O3 C25 O4 124.67(12) . . ?
O3 C25 C18 123.93(12) . . ?
O4 C25 C18 110.87(10) . . ?

loop_
_geom_bond_atom_site_label_1
_geom_bond_atom_site_label_2
_geom_bond_distance
_geom_bond_site_symmetry_2
_geom_bond_publ_flag
O1 C1 1.2315(15) . ?
O2 C10 1.2139(16) . ?
O3 C25 1.1994(16) . ?
O4 C25 1.3336(16) . ?
O4 C26 1.4460(19) . ?
N1 C1 1.3792(15) . ?
N1 C9 1.4026(15) . ?
N1 C18 1.4695(14) . ?
C1 C2 1.4529(16) . ?
C2 C3 1.3534(17) . ?
C2 C10 1.5097(16) . ?
C3 C4 1.4526(17) . ?
C3 C17 1.5053(17) . ?
C4 C5 1.4031(17) . ?
C4 C9 1.4148(17) . ?
C5 C6 1.377(2) . ?
C6 C7 1.393(2) . ?
C7 C8 1.3809(19) . ?
C8 C9 1.4013(17) . ?
C10 C11 1.4854(17) . ?
C11 C16 1.377(2) . ?
C11 C12 1.3825(19) . ?
C12 C13 1.383(2) . ?
C13 C14 1.362(2) . ?
C14 C15 1.365(2) . ?
C15 C16 1.386(2) . ?
C18 C19 1.5176(17) . ?
C18 C25 1.5350(17) . ?
C19 C20 1.381(2) . ?
C19 C24 1.3867(19) . ?
C20 C21 1.392(2) . ?
C21 C22 1.373(3) . ?
C22 C23 1.375(3) . ?
C23 C24 1.387(2) . ?
